data_2221515
loop_
_publ_author_name
'Fun, Hoong-Kun'
'John, Jain'
'Jebas, Samuel Robinson'
'Balasubramanian, T'

_publ_section_title
;
 4-Aminopyridinium hydrogen succinate
;
_journal_coeditor_code TK2378
_journal_issue 4
_journal_name_full 'Acta Crystallographica Section E'
_journal_page_first o765
_journal_page_last o766
_journal_paper_doi 10.1107/S1600536809006990
_journal_volume 65
_journal_year 2009
_chemical_formula_iupac 'C5 H7 N2 +, C4 H5 O4 -'
_chemical_formula_moiety 'C5 H7 N2 +, C4 H5 O4 -'
_chemical_formula_sum 'C9 H12 N2 O4'
_chemical_formula_weight 212.21
_chemical_name_common '4-aminopyridinium succinic acetate'
_chemical_name_systematic
;
4-Aminopyridinium hydrogen succinate
;
_space_group_IT_number 14
_symmetry_cell_setting monoclinic
_symmetry_space_group_name_Hall '-P 2ybc'
_symmetry_space_group_name_H-M 'P 1 21/c 1'
_atom_sites_solution_hydrogens geom
_atom_sites_solution_primary direct
_atom_sites_solution_secondary difmap
_audit_creation_method SHELXL-97
_cell_angle_alpha 90
_cell_angle_beta 114.587(4)
_cell_angle_gamma 90
_cell_formula_units_Z 4
_cell_length_a 6.5443(3)
_cell_length_b 22.2867(11)
_cell_length_c 7.1112(4)
_cell_measurement_reflns_used 1804
_cell_measurement_temperature 100
_cell_measurement_theta_max 30.1
_cell_measurement_theta_min 3.4
_cell_volume 943.13(9)
_computing_cell_refinement 'SAINT (Bruker, 2005)'
_computing_data_collection 'APEX2 (Bruker, 2005)'
_computing_data_reduction 'SAINT (Bruker, 2005)'
_computing_molecular_graphics 'SHELXTL (Sheldrick, 2008)'
_computing_publication_material
;
SHELXTL (Sheldrick, 2008) and PLATON (Spek, 2009)
;
_computing_structure_refinement 'SHELXTL (Sheldrick, 2008)'
_computing_structure_solution 'SHELXTL (Sheldrick, 2008)'
_diffrn_ambient_temperature 100
_diffrn_measured_fraction_theta_full 0.999
_diffrn_measured_fraction_theta_max 0.999
_diffrn_measurement_device_type 'Bruker SMART APEXII CCD area-detector'
_diffrn_measurement_method '\f and \w'
_diffrn_radiation_monochromator graphite
_diffrn_radiation_source 'fine-focus sealed tube'
_diffrn_radiation_type MoK\a
_diffrn_radiation_wavelength 0.71073
_diffrn_reflns_av_R_equivalents 0.066
_diffrn_reflns_av_sigmaI/netI 0.070
_diffrn_reflns_limit_h_max 8
_diffrn_reflns_limit_h_min -8
_diffrn_reflns_limit_k_max 28
_diffrn_reflns_limit_k_min -28
_diffrn_reflns_limit_l_max 8
_diffrn_reflns_limit_l_min -9
_diffrn_reflns_number 7174
_diffrn_reflns_theta_full 27.5
_diffrn_reflns_theta_max 27.5
_diffrn_reflns_theta_min 3.3
_diffrn_standards_number 0
_exptl_absorpt_coefficient_mu 0.119
_exptl_absorpt_correction_T_max 0.991
_exptl_absorpt_correction_T_min 0.956
_exptl_absorpt_correction_type multi-scan
_exptl_absorpt_process_details '(SADABS; Bruker, 2005)'
_exptl_crystal_colour colourless
_exptl_crystal_density_diffrn 1.494
_exptl_crystal_density_method 'not measured'
_exptl_crystal_description plate
_exptl_crystal_F_000 448
_exptl_crystal_size_max 0.38
_exptl_crystal_size_mid 0.14
_exptl_crystal_size_min 0.08
_refine_diff_density_max 0.44
_refine_diff_density_min -0.46
_refine_ls_extinction_method none
_refine_ls_goodness_of_fit_ref 1.06
_refine_ls_hydrogen_treatment mixed
_refine_ls_matrix_type full
_refine_ls_number_parameters 148
_refine_ls_number_reflns 2176
_refine_ls_number_restraints 0
_refine_ls_restrained_S_all 1.06
_refine_ls_R_factor_all 0.101
_refine_ls_R_factor_gt 0.062
_refine_ls_shift/su_max 0.001
_refine_ls_shift/su_max_lt 0.001
_refine_ls_shift/su_mean 0.000
_refine_ls_structure_factor_coef Fsqd
_refine_ls_weighting_details 'calc w=1/[\s^2^(Fo^2^)+(0.0786P)^2^] where P=(Fo^2^+2Fc^2^)/3'
_refine_ls_weighting_scheme calc
_refine_ls_wR_factor_gt 0.132
_refine_ls_wR_factor_ref 0.150
_reflns_number_gt 1483
_reflns_number_total 2176
_reflns_threshold_expression I>2\s(I)
_cod_data_source_file tk2378.cif
_cod_data_source_block I
_cod_depositor_comments
;
The following automatic conversions were performed:
'_symmetry_cell_setting' value 'Monoclinic' changed to 'monoclinic'
according to '/home/saulius/struct/CIF-dictionaries/cif_core.dic'
dictionary named 'cif_core.dic' version 2.4.1 from 2010-06-29.

Automatic conversion script
Id: cif_fix_enum 1527 2010-12-29 10:47:43Z saulius 

The following automatic conversions were performed:

'_symmetry_cell_setting' value 'Monoclinic' changed to 'monoclinic'
according to /home/saulius/struct/CIF-dictionaries/cif_core.dic
dictionary named 'cif_core.dic' version 2.4.1 from 2010-06-29.

Automatic conversion script
Id: cif_fix_values 1715 2011-07-08 13:25:40Z adriana 
;
_cod_original_cell_volume 943.13(8)
_cod_original_sg_symbol_H-M 'P 21/c'
_cod_database_code 2221515
_cod_database_fobs_code 2221515

loop_
_symmetry_equiv_pos_as_xyz
'x, y, z'
'-x, y+1/2, -z+1/2'
'-x, -y, -z'
'x, -y-1/2, z-1/2'

loop_
_atom_site_type_symbol
_atom_site_label
_atom_site_fract_x
_atom_site_fract_y
_atom_site_fract_z
_atom_site_U_iso_or_equiv
_atom_site_adp_type
_atom_site_calc_flag
_atom_site_refinement_flags
_atom_site_occupancy
_atom_site_disorder_assembly
_atom_site_disorder_group
O O1 -0.1281(3) 0.19522(7) 0.2994(3) 0.0174(4) Uani d . 1 . .
O O2 -0.4204(3) 0.24560(7) 0.2995(3) 0.0153(4) Uani d . 1 . .
O O3 0.4285(3) 0.34855(7) 0.2828(3) 0.0176(4) Uani d . 1 . .
O O4 0.1374(3) 0.40250(7) 0.2633(3) 0.0189(4) Uani d . 1 . .
N N1 -0.2764(4) 0.44695(9) 0.2808(3) 0.0171(5) Uani d . 1 . .
N N2 -0.4551(3) 0.62442(9) 0.2152(3) 0.0151(5) Uani d . 1 . .
C C1 -0.5396(4) 0.52400(10) 0.2605(4) 0.0151(5) Uani d . 1 . .
H H1A -0.6369 0.4962 0.2769 0.018 Uiso calc R 1 . .
C C2 -0.5929(4) 0.58295(10) 0.2401(4) 0.0155(5) Uani d . 1 . .
H H2A -0.7272 0.5953 0.2432 0.019 Uiso calc R 1 . .
C C3 -0.2614(4) 0.60783(10) 0.2064(4) 0.0156(5) Uani d . 1 . .
H H3A -0.1701 0.6368 0.1864 0.019 Uiso calc R 1 . .
C C4 -0.1974(4) 0.54940(10) 0.2261(4) 0.0159(5) Uani d . 1 . .
H H4A -0.0632 0.5387 0.2195 0.019 Uiso calc R 1 . .
C C5 -0.3347(4) 0.50458(10) 0.2570(4) 0.0132(5) Uani d . 1 . .
C C6 -0.2223(4) 0.24291(10) 0.3003(4) 0.0124(5) Uani d . 1 . .
C C7 -0.1087(4) 0.30270(9) 0.3032(4) 0.0119(5) Uani d . 1 . .
H H7A -0.2001 0.3251 0.1798 0.014 Uiso calc R 1 . .
H H7B -0.1002 0.3257 0.4220 0.014 Uiso calc R 1 . .
C C8 0.1262(4) 0.29562(10) 0.3127(4) 0.0124(5) Uani d . 1 . .
H H8A 0.2230 0.2786 0.4458 0.015 Uiso calc R 1 . .
H H8B 0.1206 0.2674 0.2067 0.015 Uiso calc R 1 . .
C C9 0.2288(4) 0.35388(10) 0.2832(4) 0.0136(5) Uani d . 1 . .
H H1O3 0.4901 0.3032 0.2838 0.016 Uiso d R 1 . .
H H1N1 -0.378(4) 0.4190(13) 0.292(4) 0.020(7) Uiso d . 1 . .
H H1N2 -0.490(5) 0.6636(14) 0.204(4) 0.027(8) Uiso d . 1 . .
H H2N1 -0.155(5) 0.4361(11) 0.273(4) 0.013(6) Uiso d . 1 . .

loop_
_atom_site_aniso_label
_atom_site_aniso_U_11
_atom_site_aniso_U_22
_atom_site_aniso_U_33
_atom_site_aniso_U_12
_atom_site_aniso_U_13
_atom_site_aniso_U_23
O1 0.0163(9) 0.0058(8) 0.0317(11) -0.0004(6) 0.0114(8) -0.0008(7)
O2 0.0120(8) 0.0061(8) 0.0294(11) -0.0011(6) 0.0102(8) 0.0000(6)
O3 0.0139(9) 0.0067(8) 0.0366(12) 0.0003(6) 0.0149(8) 0.0014(7)
O4 0.0182(9) 0.0057(8) 0.0358(12) 0.0021(6) 0.0141(8) 0.0021(7)
N1 0.0141(10) 0.0079(10) 0.0326(14) 0.0014(8) 0.0131(10) 0.0008(8)
N2 0.0170(11) 0.0035(10) 0.0235(13) 0.0024(7) 0.0071(9) 0.0001(8)
C1 0.0144(12) 0.0104(12) 0.0225(15) -0.0008(8) 0.0096(11) 0.0020(9)
C2 0.0142(12) 0.0092(12) 0.0240(15) 0.0000(8) 0.0089(11) 0.0002(9)
C3 0.0139(12) 0.0131(12) 0.0204(14) -0.0026(9) 0.0076(11) 0.0010(10)
C4 0.0125(12) 0.0111(12) 0.0255(15) -0.0021(8) 0.0093(11) -0.0014(9)
C5 0.0147(11) 0.0092(11) 0.0137(13) -0.0011(8) 0.0038(10) -0.0012(9)
C6 0.0128(11) 0.0082(11) 0.0162(14) -0.0009(8) 0.0060(10) 0.0000(9)
C7 0.0117(11) 0.0067(11) 0.0175(14) 0.0002(8) 0.0063(10) 0.0005(9)
C8 0.0115(11) 0.0063(11) 0.0205(14) -0.0005(8) 0.0076(10) 0.0004(9)
C9 0.0122(11) 0.0107(12) 0.0195(14) -0.0002(8) 0.0081(11) -0.0001(9)

loop_
_atom_type_symbol
_atom_type_description
_atom_type_scat_dispersion_real
_atom_type_scat_dispersion_imag
_atom_type_scat_source
C C 0.0033 0.0016 'International Tables Vol C Tables 4.2.6.8 and 6.1.1.4'
H H 0.0000 0.0000 'International Tables Vol C Tables 4.2.6.8 and 6.1.1.4'
N N 0.0061 0.0033 'International Tables Vol C Tables 4.2.6.8 and 6.1.1.4'
O O 0.0106 0.0060 'International Tables Vol C Tables 4.2.6.8 and 6.1.1.4'

loop_
_geom_angle_atom_site_label_1
_geom_angle_atom_site_label_2
_geom_angle_atom_site_label_3
_geom_angle_site_symmetry_1
_geom_angle_site_symmetry_3
_geom_angle
_geom_angle_publ_flag
C9 O3 H1O3 . . 116.8 ?
C5 N1 H1N1 . . 118.3(16) ?
C5 N1 H2N1 . . 119.4(17) ?
H1N1 N1 H2N1 . . 122(2) ?
C3 N2 C2 . . 120.7(2) ?
C3 N2 H1N2 . . 118.4(17) ?
C2 N2 H1N2 . . 120.9(17) ?
C2 C1 C5 . . 119.9(2) ?
C2 C1 H1A . . 120.1 ?
C5 C1 H1A . . 120.1 ?
C1 C2 N2 . . 121.4(2) ?
C1 C2 H2A . . 119.3 ?
N2 C2 H2A . . 119.3 ?
N2 C3 C4 . . 121.0(2) ?
N2 C3 H3A . . 119.5 ?
C4 C3 H3A . . 119.5 ?
C3 C4 C5 . . 120.2(2) ?
C3 C4 H4A . . 119.9 ?
C5 C4 H4A . . 119.9 ?
N1 C5 C1 . . 121.0(2) ?
N1 C5 C4 . . 122.1(2) ?
C1 C5 C4 . . 116.8(2) ?
O1 C6 O2 . . 122.88(19) ?
O1 C6 C7 . . 120.88(19) ?
O2 C6 C7 . . 116.24(18) ?
C8 C7 C6 . . 112.93(18) ?
C8 C7 H7A . . 109.0 ?
C6 C7 H7A . . 109.0 ?
C8 C7 H7B . . 109.0 ?
C6 C7 H7B . . 109.0 ?
H7A C7 H7B . . 107.8 ?
C9 C8 C7 . . 113.79(18) ?
C9 C8 H8A . . 108.8 ?
C7 C8 H8A . . 108.8 ?
C9 C8 H8B . . 108.8 ?
C7 C8 H8B . . 108.8 ?
H8A C8 H8B . . 107.7 ?
O4 C9 O3 . . 121.5(2) ?
O4 C9 C8 . . 123.62(19) ?
O3 C9 C8 . . 114.91(18) ?

loop_
_geom_bond_atom_site_label_1
_geom_bond_atom_site_label_2
_geom_bond_site_symmetry_2
_geom_bond_distance
_geom_bond_publ_flag
O1 C6 . 1.230(3) ?
O2 C6 . 1.295(3) ?
O3 C9 . 1.313(3) ?
O3 H1O3 . 1.0871 ?
O4 C9 . 1.217(3) ?
N1 C5 . 1.331(3) ?
N1 H1N1 . 0.94(3) ?
N1 H2N1 . 0.86(3) ?
N2 C3 . 1.347(3) ?
N2 C2 . 1.354(3) ?
N2 H1N2 . 0.90(3) ?
C1 C2 . 1.352(3) ?
C1 C5 . 1.419(3) ?
C1 H1A . 0.9300 ?
C2 H2A . 0.9300 ?
C3 C4 . 1.357(3) ?
C3 H3A . 0.9300 ?
C4 C5 . 1.420(3) ?
C4 H4A . 0.9300 ?
C6 C7 . 1.522(3) ?
C7 C8 . 1.519(3) ?
C7 H7A . 0.9700 ?
C7 H7B . 0.9700 ?
C8 C9 . 1.516(3) ?
C8 H8A . 0.9700 ?
C8 H8B . 0.9700 ?

loop_
_geom_hbond_atom_site_label_D
_geom_hbond_atom_site_label_H
_geom_hbond_atom_site_label_A
_geom_hbond_site_symmetry_A
_geom_hbond_distance_DH
_geom_hbond_distance_HA
_geom_hbond_distance_DA
_geom_hbond_angle_DHA
O3 H1O3 O2 1_655 1.09 1.40 2.482(2) 176
N1 H1N1 O3 1_455 0.94(3) 2.00(3) 2.926(3) 168(3)
N2 H1N2 O1 2_455 0.90(3) 2.59(3) 3.115(3) 118(3)
N2 H1N2 O2 2_455 0.90(3) 1.92(3) 2.810(3) 174(3)
N1 H2N1 O4 . 0.85(3) 2.08(3) 2.934(3) 175(2)
C1 H1A O4 1_455 0.93 2.54 3.440(3) 164
C2 H2A O1 2_455 0.93 2.39 3.041(3) 127
C3 H3A O1 2_555 0.93 2.31 3.222(3) 166

loop_
_geom_torsion_atom_site_label_1
_geom_torsion_atom_site_label_2
_geom_torsion_atom_site_label_3
_geom_torsion_atom_site_label_4
_geom_torsion_site_symmetry_1
_geom_torsion_site_symmetry_2
_geom_torsion_site_symmetry_3
_geom_torsion_site_symmetry_4
_geom_torsion
_geom_torsion_publ_flag
C5 C1 C2 N2 . . . . 0.3(4) ?
C3 N2 C2 C1 . . . . 1.2(4) ?
C2 N2 C3 C4 . . . . -1.3(4) ?
N2 C3 C4 C5 . . . . -0.1(4) ?
C2 C1 C5 N1 . . . . 178.7(2) ?
C2 C1 C5 C4 . . . . -1.6(4) ?
C3 C4 C5 N1 . . . . -178.8(2) ?
C3 C4 C5 C1 . . . . 1.5(4) ?
O1 C6 C7 C8 . . . . -2.1(3) ?
O2 C6 C7 C8 . . . . 177.7(2) ?
C6 C7 C8 C9 . . . . 171.3(2) ?
C7 C8 C9 O4 . . . . 3.3(3) ?
C7 C8 C9 O3 . . . . -177.5(2) ?

loop_
_cod_related_entry_id
_cod_related_entry_database
_cod_related_entry_code
1 ChemSpider 30655751
